data_1549319
loop_
_publ_author_name
'L\"ow, Henrik'
'Mena-Osteritz, Elena'
'von Delius, Max'

_publ_section_title
;
 Self-assembled orthoester cryptands: orthoester scope,
 post-functionalization, kinetic locking and tunable degradation kinetics.
;
_journal_issue 21
_journal_name_full 'Chemical science'
_journal_page_first 4785
_journal_page_last 4793
_journal_paper_doi 10.1039/c8sc01750f
_journal_volume 9
_journal_year 2018
_chemical_formula_moiety 'C16 H28 Cl2 Na O9, C32 H12 B F24, C H0.87 Cl3, 1(C H Cl3)'
_chemical_formula_sum 'C50 H41.87 B Cl8 F24 Na O9'
_chemical_formula_weight 1560.19
_chemical_name_systematic
'(1,9-bis(chloromethyl)-2,5,8,10,13,16,17,20,23-nonaoxabicyclo[7.7.7]tricosane)-sodium tetrakis(3,5-bis(trifluoromethyl)phenyl)borate'
_space_group_crystal_system monoclinic
_space_group_IT_number 14
_space_group_name_Hall '-P 2ybc'
_space_group_name_H-M_alt 'P 1 21/c 1'
_symmetry_space_group_name_Hall '-P 2ybc'
_symmetry_space_group_name_H-M 'P 1 21/c 1'
_atom_sites_solution_hydrogens mixed
_atom_sites_solution_primary iterative
_audit_creation_date 2018-04-06
_audit_creation_method
;
Olex2 1.2
(compiled 2017.08.10 svn.r3458 for OlexSys, GUI svn.r5381)
;
_audit_update_record
;
2018-04-06 deposited with the CCDC.
2018-04-27 downloaded from the CCDC.
;
_cell_angle_alpha 90
_cell_angle_beta 96.246(3)
_cell_angle_gamma 90
_cell_formula_units_Z 4
_cell_length_a 13.0127(4)
_cell_length_b 19.6275(7)
_cell_length_c 25.4722(8)
_cell_measurement_reflns_used 12839
_cell_measurement_temperature 150.00(14)
_cell_measurement_theta_max 28.0430
_cell_measurement_theta_min 3.1790
_cell_volume 6467.2(4)
_computing_cell_refinement
;
CrysAlisPro, Agilent Technologies,
Version 1.171.37.31 (release 14-01-2014 CrysAlis171 .NET)
(compiled Jan 14 2014,18:38:05)
;
_computing_data_collection
;
CrysAlisPro, Agilent Technologies,
Version 1.171.37.31 (release 14-01-2014 CrysAlis171 .NET)
(compiled Jan 14 2014,18:38:05)
;
_computing_data_reduction
;
CrysAlisPro, Agilent Technologies,
Version 1.171.37.31 (release 14-01-2014 CrysAlis171 .NET)
(compiled Jan 14 2014,18:38:05)
;
_computing_molecular_graphics 'Olex2 (Dolomanov et al., 2009)'
_computing_publication_material 'Olex2 (Dolomanov et al., 2009)'
_computing_structure_refinement 'ShelXL (Sheldrick, 2015)'
_computing_structure_solution
;
Superflip (Palatinus & Chapuis, 2007;Palatinus & van der Lee, 2008;
Palatinus et al., 2012)
;
_diffrn_ambient_environment N~2~
_diffrn_ambient_temperature 150.00(14)
_diffrn_detector 'CCD plate'
_diffrn_detector_area_resol_mean 10.42
_diffrn_detector_type Atlas
_diffrn_measured_fraction_theta_full 0.998
_diffrn_measured_fraction_theta_max 0.869
_diffrn_measurement_details
;
#__ type_ start__ end____ width___ exp.time_
  1 omega  -19.00   15.00   1.0000  112.0000
omega____ theta____ kappa____ phi______ frames
    -       -9.4167  -99.0000    0.0000 34

#__ type_ start__ end____ width___ exp.time_
  2 omega  -18.00   25.00   1.0000  112.0000
omega____ theta____ kappa____ phi______ frames
    -       -9.4167  -99.0000 -180.0000 43

#__ type_ start__ end____ width___ exp.time_
  3 omega   -3.00   27.00   1.0000  112.0000
omega____ theta____ kappa____ phi______ frames
    -       11.1355   38.0000 -180.0000 30

#__ type_ start__ end____ width___ exp.time_
  4 omega  -53.00   21.00   1.0000  112.0000
omega____ theta____ kappa____ phi______ frames
    -       11.1355  -38.0000   30.0000 74

#__ type_ start__ end____ width___ exp.time_
  5 omega   40.00   86.00   1.0000  112.0000
omega____ theta____ kappa____ phi______ frames
    -       11.1355 -178.0000  -30.0000 46

#__ type_ start__ end____ width___ exp.time_
  6 omega   12.00   37.00   1.0000  112.0000
omega____ theta____ kappa____ phi______ frames
    -       11.1355  -99.0000  -30.0000 25
;
_diffrn_measurement_device 'four-circle diffractometer'
_diffrn_measurement_device_type 'Bruker D8 with PHOTON 100 detector'
_diffrn_measurement_method '\f and \w shutterless scans'
_diffrn_orient_matrix_UB_11 -0.0442283000
_diffrn_orient_matrix_UB_12 0.0125617000
_diffrn_orient_matrix_UB_13 -0.0157579000
_diffrn_orient_matrix_UB_21 -0.0140122000
_diffrn_orient_matrix_UB_22 -0.0337998000
_diffrn_orient_matrix_UB_23 -0.0076181000
_diffrn_orient_matrix_UB_31 -0.0291949000
_diffrn_orient_matrix_UB_32 -0.0027824000
_diffrn_orient_matrix_UB_33 0.0218519000
_diffrn_radiation_monochromator 'silicon 111'
_diffrn_radiation_probe x-ray
_diffrn_radiation_type MoK\a
_diffrn_radiation_wavelength 0.71073
_diffrn_reflns_av_R_equivalents 0.0343
_diffrn_reflns_av_unetI/netI 0.0417
_diffrn_reflns_Laue_measured_fraction_full 0.998
_diffrn_reflns_Laue_measured_fraction_max 0.869
_diffrn_reflns_limit_h_max 17
_diffrn_reflns_limit_h_min -17
_diffrn_reflns_limit_k_max 26
_diffrn_reflns_limit_k_min -23
_diffrn_reflns_limit_l_max 32
_diffrn_reflns_limit_l_min -34
_diffrn_reflns_number 44739
_diffrn_reflns_point_group_measured_fraction_full 0.998
_diffrn_reflns_point_group_measured_fraction_max 0.869
_diffrn_reflns_theta_full 25.242
_diffrn_reflns_theta_max 29.527
_diffrn_reflns_theta_min 2.925
_diffrn_source 'Advanced Light Source, station 11.3.1'
_exptl_absorpt_coefficient_mu 0.475
_exptl_absorpt_correction_T_max 0.978
_exptl_absorpt_correction_T_min 0.965
_exptl_absorpt_correction_type gaussian
_exptl_absorpt_process_details
;
CrysAlisPro, Agilent Technologies,
Version 1.171.37.31 (release 14-01-2014 CrysAlis171 .NET)
(compiled Jan 14 2014,18:38:05)
Numerical absorption correction based on gaussian integration over
            a multifaceted crystal model
Empirical absorption correction using spherical harmonics,
 implemented in SCALE3 ABSPACK scaling algorithm.
;
_exptl_crystal_colour 'clear light colourless'
_exptl_crystal_colour_lustre clear
_exptl_crystal_colour_modifier light
_exptl_crystal_colour_primary colourless
_exptl_crystal_density_diffrn 1.602
_exptl_crystal_F_000 3128
_exptl_crystal_preparation 'Chloroform solution'
_exptl_crystal_recrystallization_method 'Solvent layering of hexane over the chloroform solution'
_exptl_crystal_size_max 0.2195
_exptl_crystal_size_mid 0.1546
_exptl_crystal_size_min 0.1189
_refine_diff_density_max 0.679
_refine_diff_density_min -0.672
_refine_diff_density_rms 0.058
_refine_ls_extinction_method none
_refine_ls_goodness_of_fit_ref 1.015
_refine_ls_hydrogen_treatment mixed
_refine_ls_matrix_type full
_refine_ls_number_parameters 1209
_refine_ls_number_reflns 15699
_refine_ls_number_restraints 1310
_refine_ls_restrained_S_all 1.701
_refine_ls_R_factor_all 0.0975
_refine_ls_R_factor_gt 0.0629
_refine_ls_shift/su_max 0.001
_refine_ls_shift/su_mean 0.000
_refine_ls_structure_factor_coef Fsqd
_refine_ls_weighting_details 'w=1/[\s^2^(Fo^2^)+(0.0647P)^2^+6.5755P] where P=(Fo^2^+2Fc^2^)/3'
_refine_ls_weighting_scheme calc
_refine_ls_wR_factor_gt 0.1451
_refine_ls_wR_factor_ref 0.1671
_reflns_Friedel_coverage 0.000
_reflns_number_gt 10660
_reflns_number_total 15699
_reflns_threshold_expression 'I > 2\s(I)'
_cod_data_source_file c8sc01750f2.cif
_cod_data_source_block hlo17114
_cod_depositor_comments 'Adding full bibliography for 1549313--1549320.cif.'
_cod_original_cell_volume 6467.1(4)
_cod_database_code 1549319
_shelx_shelxl_version_number 2016/6
_chemical_oxdiff_formula 'C48 H40 B Cl2 F24 Na O9'
_shelx_space_group_comment
;
The symmetry employed for this shelxl refinement is uniquely defined
by the following loop, which should always be used as a source of
symmetry information in preference to the above space-group names.
They are only intended as comments.
;
_reflns_odcompleteness_completeness 99.82
_reflns_odcompleteness_iscentric 1
_reflns_odcompleteness_theta 26.32
_olex2_refinement_description
;
1. Fixed Uiso
 At 1.2 times of:
  All C(H) groups, All C(H,H) groups
2. Restrained distances
 C60-C89 \\sim C88-C52
 with sigma of 0.02
 F36A-F87A \\sim F36A-F76A
 with sigma of 0.04
 C52-F36A \\sim C52-F87A \\sim C52-F76A \\sim C52-C35
 with sigma of 0.02
 C89-F90 \\sim C89-F77 \\sim C89-C53
 with sigma of 0.02
 F71-F81 \\sim F71-F83 \\sim F81-F83 \\sim F71A-F83A \\sim F71A-F81A \\sim
F83A-F81A
 with sigma of 0.04
 C60-C38 \\sim C60-F71 \\sim C60-F81 \\sim C60-F83 \\sim C60-F71A \\sim
C60-F83A \\sim C60-F81A
 with sigma of 0.02
 F43A-F82A \\sim F82A-F80A \\sim F43-F80 \\sim F82-F80
 with sigma of 0.04
 C65-F43A \\sim C65-F82A \\sim C65-F43 \\sim C65-F82 \\sim C65-F80 \\sim
C65-F80A \\sim C65-C33
 with sigma of 0.02
 F31A-F9A \\sim F31A-F39A \\sim F9-F31
 with sigma of 0.04
 C49-F31A \\sim C49-F9A \\sim C49-F39 \\sim C49-F9 \\sim C49-F31 \\sim C49-F39A
\\sim C49-C42
 with sigma of 0.02
 F23A-F18A \\sim F18A-F15A \\sim F23-F18 \\sim F15-F18
 with sigma of 0.04
 C41-F23A \\sim C41-F18A \\sim C41-F23 \\sim C41-F15 \\sim C41-F18 \\sim
C41-F15A \\sim C41-C50
 with sigma of 0.02
 F16A-F47A \\sim F16A-F72A \\sim F47A-F72A
 with sigma of 0.04
 C46-F16A \\sim C46-F47A \\sim C46-F72 \\sim C46-F16 \\sim C46-F47 \\sim
C46-F72A \\sim C46-C40
 with sigma of 0.02
 F36A-F76A \\sim F36A-F87A \\sim F76A-F87A
 with sigma of 0.04
 C52-C35 \\sim C52-F36A \\sim C52-F76A \\sim C52-F87A
 with sigma of 0.02
 F7A-F1AA \\sim F7A-F0AA
 with sigma of 0.04
 C88-F2 \\sim C88-F7A \\sim C88-F1 \\sim C88-F1AA \\sim C88-F7 \\sim C88-C69
\\sim C88-F0AA
 with sigma of 0.02
 F11-F90 \\sim F90-F77 \\sim F90A-F11A
 with sigma of 0.04
 C89-F11 \\sim C89-F90 \\sim C89-F77 \\sim C89-F90A \\sim C89-C53 \\sim
C89-F11A \\sim C89-F77A
 with sigma of 0.02
 F81A-F71 \\sim F71A-F83 \\sim F83A-F81
 with sigma of 0.02
 C88-C52 \\sim C49-C41 \\sim C89-C65 \\sim C60-C46
 with sigma of 0.02
 C2-Cl7B \\sim C2-Cl3 \\sim C2-Cl8A
 with sigma of 0.02
 Cl6A-Cl7A \\sim Cl6A-Cl1 \\sim Cl7A-Cl1
 with sigma of 0.04
 C5-Cl6A \\sim C5-Cl7A \\sim C5-Cl1
 with sigma of 0.02
 F87B-F76B \\sim F87B-F36B \\sim F87A-F36A \\sim F87A-F76A \\sim F76B-F36B
\\sim F36A-F76A
 with sigma of 0.04
 C52-F87B \\sim C52-F87A \\sim C52-F76B \\sim C52-F36A \\sim C52-F76A \\sim
C52-F36B \\sim C52-C35
 with sigma of 0.02
 Cl2A-Cl1A \\sim Cl2A-Cl5A \\sim Cl1A-Cl5A \\sim Cl3A-Cl2B \\sim Cl3A-Cl1B
\\sim Cl2B-Cl1B
 with sigma of 0.04
 C1-Cl2A \\sim C1-Cl1A \\sim C1-Cl5A \\sim C1-Cl3A \\sim C1-Cl2B \\sim C1-Cl1B
 with sigma of 0.02
 Cl3A-Cl2B \\sim Cl3A-Cl1B \\sim Cl3A-H1B \\sim Cl2B-Cl1B \\sim Cl2B-H1B \\sim
Cl1B-H1B
 with sigma of 0.04
 C1-Cl3A \\sim C1-Cl2B \\sim C1-Cl1B \\sim C1-H1B
 with sigma of 0.02
3. Rigid bond restraints
 Cl0A, Cl4A, Cl2A, Cl1A, Cl5A, Cl3A, Cl2B, Cl1B, Cl6A, Cl7A, Cl1, Cl7B, Cl3,
 Cl8A
 with sigma for 1-2 distances of 0.01 and sigma for 1-3 distances of 0.01
 F9, F15, F16, F18, F23, F31, F39, F43, F47, F71, F72, F77, F80, F81, F82, F83,
  F90, F36A, F76A, F87A, F71A, F83A, F81A, F82A, F80A, F43A, F39A, F9A, F31A,
 F23A, F18A, F15A, F16A, F47A, F72A, F1, F7, F2, F0AA, F7A, F1AA, F11, F11A,
 F77A, F90A
 with sigma for 1-2 distances of 0.01 and sigma for 1-3 distances of 0.01
 Cl2, Cl6A, C5, Cl7A, Cl1, H5, Cl3, Cl8A, Cl9A, C6, Cl27, Cl7B, C2, H2
 with sigma for 1-2 distances of 0.01 and sigma for 1-3 distances of 0.01
4. Uiso/Uaniso restraints and constraints
Cl0A \\sim Cl4A \\sim Cl2A \\sim Cl1A \\sim Cl5A \\sim Cl3A \\sim Cl2B \\sim
Cl1B \\sim Cl6A \\sim Cl7A \\sim Cl1 \\sim Cl7B \\sim Cl3 \\sim Cl8A: within 2A
with sigma of 0.04 and sigma for terminal atoms of 0.08
F9 \\sim F15 \\sim F16 \\sim F18 \\sim F23 \\sim F31 \\sim F39 \\sim F43 \\sim
F47 \\sim F71 \\sim F72 \\sim F77 \\sim F80 \\sim F81 \\sim F82 \\sim F83 \\sim
F90 \\sim F36A \\sim F76A \\sim F87A \\sim F71A \\sim F83A \\sim F81A \\sim
F82A \\sim F80A \\sim F43A \\sim F39A \\sim F9A \\sim F31A \\sim F23A \\sim
F18A \\sim F15A \\sim F16A \\sim F47A \\sim F72A \\sim F1 \\sim F7 \\sim F2
\\sim F0AA \\sim F7A \\sim F1AA \\sim F11 \\sim F11A \\sim F77A \\sim F90A:
within 2A with sigma of 0.04 and sigma for terminal atoms of 0.08
Cl2 \\sim Cl6A \\sim C5 \\sim Cl7A \\sim Cl1 \\sim H5 \\sim Cl3 \\sim Cl8A
\\sim Cl9A \\sim C6 \\sim Cl27 \\sim Cl7B \\sim C2 \\sim H2: within 2A with
sigma of 0.04 and sigma for terminal atoms of 0.08
5. Rigid body (RIGU) restrains
 F71, F77, F81, F83, F90, C89, C53
 with sigma for 1-2 distances of 0.004 and sigma for 1-3 distances of 0.004
 F36A, F76A, F87A, F71A, F83A, F81A, C89, C53
 with sigma for 1-2 distances of 0.004 and sigma for 1-3 distances of 0.004
 F71, F77, F81, F83, F90, C88, C69
 with sigma for 1-2 distances of 0.004 and sigma for 1-3 distances of 0.004
 F36A, F76A, F87A, F71A, F83A, F81A, C88, C69
 with sigma for 1-2 distances of 0.004 and sigma for 1-3 distances of 0.004
 F71, F77, F81, F83, F90, C52, C35
 with sigma for 1-2 distances of 0.004 and sigma for 1-3 distances of 0.004
 F36A, F76A, F87A, F71A, F83A, F81A, C52, C35
 with sigma for 1-2 distances of 0.004 and sigma for 1-3 distances of 0.004
 F71, F77, F81, F83, F90, C60, C38
 with sigma for 1-2 distances of 0.004 and sigma for 1-3 distances of 0.004
 F36A, F76A, F87A, F71A, F83A, F81A, C60, C38
 with sigma for 1-2 distances of 0.004 and sigma for 1-3 distances of 0.004
 F43, F71, F77, F80, F81, F82, F83, F90, C65, C33
 with sigma for 1-2 distances of 0.004 and sigma for 1-3 distances of 0.004
 F36A, F76A, F87A, F71A, F83A, F81A, F82A, F80A, F43A, C65, C33
 with sigma for 1-2 distances of 0.004 and sigma for 1-3 distances of 0.004
 F43, F71, F77, F80, F81, F82, F83, F90, C88, C69
 with sigma for 1-2 distances of 0.004 and sigma for 1-3 distances of 0.004
 F36A, F76A, F87A, F71A, F83A, F81A, F82A, F80A, F43A, C88, C69
 with sigma for 1-2 distances of 0.004 and sigma for 1-3 distances of 0.004
 C88, C69
 with sigma for 1-2 distances of 0.004 and sigma for 1-3 distances of 0.004
 C49, F39, F9, F31, C42
 with sigma for 1-2 distances of 0.004 and sigma for 1-3 distances of 0.004
 F9A, F39A, F31A, C49, C42
 with sigma for 1-2 distances of 0.004 and sigma for 1-3 distances of 0.004
 F9, F31, F39, F43, F71, F77, F80, F81, F82, F83, F90, C50, C41
 with sigma for 1-2 distances of 0.004 and sigma for 1-3 distances of 0.004
 F36A, F76A, F87A, F71A, F83A, F81A, F82A, F80A, F43A, F39A, F9A, F31A, C50, C41
 with sigma for 1-2 distances of 0.004 and sigma for 1-3 distances of 0.004
 F9, F15, F16, F18, F23, F31, F39, F43, F47, F71, F72, F77, F80, F81, F82, F83,
  F90, C46, C40
 with sigma for 1-2 distances of 0.004 and sigma for 1-3 distances of 0.004
 F36A, F76A, F87A, F71A, F83A, F81A, F82A, F80A, F43A, F39A, F9A, F31A, F23A,
 F18A, F15A, F47A, F72A, F16A, C46, C40
 with sigma for 1-2 distances of 0.004 and sigma for 1-3 distances of 0.004
 F9, F15, F16, F18, F23, F31, F39, F43, F47, F71, F72, F77, F80, F81, F82, F83,
  F90, F1, F7, F2, C88, C69
 with sigma for 1-2 distances of 0.004 and sigma for 1-3 distances of 0.004
 F36A, F76A, F87A, F71A, F83A, F81A, F82A, F80A, F43A, F39A, F9A, F31A, F23A,
 F18A, F15A, F16A, F47A, F72A, F0AA, F7A, F1AA, C88, C69
 with sigma for 1-2 distances of 0.004 and sigma for 1-3 distances of 0.004
 F9, F15, F16, F18, F23, F31, F39, F43, F47, F71, F72, F77, F80, F81, F82, F83,
  F90, F1, F7, F2, F11, C89, C53
 with sigma for 1-2 distances of 0.004 and sigma for 1-3 distances of 0.004
 F36A, F76A, F87A, F71A, F83A, F81A, F82A, F80A, F43A, F39A, F9A, F31A, F23A,
 F18A, F15A, F16A, F47A, F72A, F0AA, F7A, F1AA, F11A, F77A, F90A, C89, C53
 with sigma for 1-2 distances of 0.004 and sigma for 1-3 distances of 0.004
 C5, Cl1, Cl7A, Cl6A
 with sigma for 1-2 distances of 0.004 and sigma for 1-3 distances of 0.004
 C2, Cl7B, Cl3, Cl8A
 with sigma for 1-2 distances of 0.004 and sigma for 1-3 distances of 0.004
 C35, C52, F87A, F36A, F76A
 with sigma for 1-2 distances of 0.004 and sigma for 1-3 distances of 0.004
 C35, C52, F36B, F76B, F87B
 with sigma for 1-2 distances of 0.004 and sigma for 1-3 distances of 0.004
 C1, Cl5A, Cl1A, Cl2A
 with sigma for 1-2 distances of 0.004 and sigma for 1-3 distances of 0.004
 C1, Cl1B, Cl3A, Cl2B
 with sigma for 1-2 distances of 0.004 and sigma for 1-3 distances of 0.004
6. Others
 Sof(F71A)=Sof(F83A)=Sof(F81A)=1-FVAR(1)
 Sof(F71)=Sof(F81)=Sof(F83)=FVAR(1)
 Sof(F82A)=Sof(F80A)=Sof(F43A)=1-FVAR(2)
 Sof(F43)=Sof(F80)=Sof(F82)=FVAR(2)
 Sof(F39A)=Sof(F9A)=Sof(F31A)=1-FVAR(3)
 Sof(F9)=Sof(F31)=Sof(F39)=FVAR(3)
 Sof(F23A)=Sof(F18A)=Sof(F15A)=1-FVAR(4)
 Sof(F15)=Sof(F18)=Sof(F23)=FVAR(4)
 Sof(F16A)=Sof(F47A)=Sof(F72A)=1-FVAR(5)
 Sof(F16)=Sof(F47)=Sof(F72)=FVAR(5)
 Sof(F0AA)=Sof(F7A)=Sof(F1AA)=1-FVAR(6)
 Sof(F1)=Sof(F7)=Sof(F2)=FVAR(6)
 Sof(F11A)=Sof(F77A)=Sof(F90A)=1-FVAR(7)
 Sof(F77)=Sof(F90)=Sof(F11)=FVAR(7)
 Sof(Cl2B)=Sof(Cl1B)=1-FVAR(8)
 Sof(Cl2A)=Sof(Cl1A)=Sof(Cl5A)=Sof(H1A)=FVAR(8)
 Sof(F87B)=Sof(F36B)=Sof(F76B)=1-FVAR(9)
 Sof(F36A)=Sof(F76A)=Sof(F87A)=FVAR(9)
 Fixed Sof: Cl6A(0.33333) Cl7A(0.33333) Cl1(0.33333) Cl7B(0.33333)
 Cl3(0.33333) Cl8A(0.33333) C2(0.33333) H2(0.33333) C5(0.33333) H5(0.33333)
 Cl9A(0.33333) Cl2(0.33333) C6(0.33333) H6(0.33333) Cl27(0.33333)
7.a Ternary CH refined with riding coordinates:
 C2(H2), C5(H5), C6(H6), C1(H1A), C1(H1B)
7.b Secondary CH2 refined with riding coordinates:
 C55(H55A,H55B), C57(H57A,H57B), C62(H62A,H62B), C63(H63A,H63B), C64(H64A,
 H64B), C73(H73A,H73B), C75(H75A,H75B), C78(H78A,H78B), C79(H79A,H79B),
 C85(H85A,H85B)
7.c Aromatic/amide H refined with riding coordinates:
 C17(H17), C1AA(H1AA), C29(H29), C30(H30), C32(H32), C44(H44)
;
_ins_header
;
TITL HLO17114 in P2(1)/c 
REM P2(1)/c (#14 in standard setting)
CELL 0.71073  13.012665  19.627501  25.472210  90.0000  96.2456  90.0000
ZERR    4.00   0.000393   0.000675   0.000765   0.0000   0.0029   0.0000
LATT  1
SYMM -x, y+1/2,-z+1/2 
SFAC C H B O F Na Cl
UNIT 192.00 160.00 4.00 36.00 96.00 4.00 8.00
TREF
HKLF 4
END
;
_olex2_date_sample_data_collection 2017-12-18
_olex2_exptl_crystal_mounting_method Glowing
_olex2_submission_special_instructions 'No special instructions were received'

loop_
_space_group_symop_operation_xyz
'x, y, z'
'-x, y+1/2, -z+1/2'
'-x, -y, -z'
'x, -y-1/2, z-1/2'

loop_
_atom_site_label
_atom_site_type_symbol
_atom_site_fract_x
_atom_site_fract_y
_atom_site_fract_z
_atom_site_U_iso_or_equiv
_atom_site_adp_type
_atom_site_occupancy
_atom_site_site_symmetry_order
_atom_site_calc_flag
_atom_site_refinement_flags_posn
_atom_site_refinement_flags_adp
_atom_site_refinement_flags_occupancy
_atom_site_disorder_assembly
_atom_site_disorder_group
Cl0A Cl -0.28881(8) 0.03081(5) 0.57520(3) 0.0660(3) Uani 1 1 d . U . . .
Na2 Na -0.23798(7) 0.28103(5) 0.49609(4) 0.0327(2) Uani 1 1 d . . . . .
Cl4A Cl -0.08354(8) 0.50433(5) 0.41146(4) 0.0718(3) Uani 1 1 d . U . . .
O6 O -0.20032(13) 0.15847(10) 0.52563(7) 0.0358(4) Uani 1 1 d . . . . .
O7 O -0.34054(12) 0.17846(9) 0.46993(7) 0.0322(4) Uani 1 1 d . . . . .
O3AA O -0.40146(13) 0.30387(9) 0.43228(7) 0.0336(4) Uani 1 1 d . . . . .
F9 F -0.0291(3) -0.01515(16) 0.43780(9) 0.0576(8) Uani 0.899(9) 1 d D U P A 1
O2AA O -0.22679(14) 0.38219(10) 0.43201(7) 0.0384(4) Uani 1 1 d . . . . .
O11 O -0.07735(13) 0.23362(10) 0.46615(7) 0.0371(4) Uani 1 1 d . . . . .
O0AA O -0.22590(14) 0.40389(10) 0.51785(8) 0.0427(5) Uani 1 1 d . . . . .
O13 O -0.34852(14) 0.18720(10) 0.55689(7) 0.0413(5) Uani 1 1 d . . . . .
O14 O -0.24115(15) 0.30442(10) 0.59240(7) 0.0426(5) Uani 1 1 d . . . . .
F15 F 0.3137(9) -0.1358(5) 0.2546(6) 0.061(2) Uani 0.56(4) 1 d D U P B 1
F16 F 0.3456(19) 0.0933(7) 0.5207(4) 0.103(4) Uani 0.51(3) 1 d D U P C 1
C17 C 0.26129(17) 0.16255(13) 0.43116(8) 0.0248(5) Uani 1 1 d . . . . .
H17 H 0.255031 0.115349 0.431061 0.030 Uiso 1 1 calc R . . . .
F18 F 0.1664(8) -0.1029(7) 0.2694(7) 0.069(3) Uani 0.56(4) 1 d D U P B 1
O20 O -0.07883(15) 0.37453(12) 0.48516(8) 0.0491(5) Uani 1 1 d . . . . .
C1AA C 0.38012(16) 0.08741(12) 0.33982(9) 0.0234(5) Uani 1 1 d . . . . .
H1AA H 0.408701 0.124098 0.359390 0.028 Uiso 1 1 calc R . . . .
C22 C 0.08198(16) 0.13437(11) 0.33586(8) 0.0202(4) Uani 1 1 d . . . . .
F23 F 0.2278(18) -0.0637(7) 0.2025(3) 0.088(4) Uani 0.56(4) 1 d D U P B 1
C25 C 0.27483(16) 0.08880(11) 0.32180(8) 0.0202(4) Uani 1 1 d . . . . .
C26 C 0.00092(17) 0.18025(13) 0.32338(9) 0.0248(5) Uani 1 1 d . . . . .
H26 H 0.010(2) 0.2250(15) 0.3091(10) 0.030 Uiso 1 1 d R . . . .
C27 C 0.25157(16) 0.26867(13) 0.38651(10) 0.0260(5) Uani 1 1 d . . . . .
H27 H 0.238(2) 0.2960(14) 0.3557(11) 0.031 Uiso 1 1 d R . . . .
C28 C 0.21263(17) 0.20070(12) 0.27603(8) 0.0235(5) Uani 1 1 d . . . . .
C29 C 0.40357(18) -0.02286(13) 0.30116(10) 0.0293(5) Uani 1 1 d . . . . .
H29 H 0.445546 -0.059639 0.294810 0.035 Uiso 1 1 calc R . . . .
C30 C 0.23768(17) 0.03258(12) 0.29202(8) 0.0236(5) Uani 1 1 d . . . . .
H30 H 0.168663 0.032071 0.277974 0.028 Uiso 1 1 calc R . . . .
F31 F -0.0308(4) -0.06300(12) 0.36383(14) 0.0787(13) Uani 0.899(9) 1 d D U P A 1
C32 C 0.05495(17) 0.07209(12) 0.35720(8) 0.0236(5) Uani 1 1 d . . . . .
H32 H 0.106716 0.040585 0.367319 0.028 Uiso 1 1 calc R . . . .
C33 C 0.44364(17) 0.03328(13) 0.32960(10) 0.0299(5) Uani 1 1 d D U . . .
C34 C 0.30320(19) 0.23675(13) 0.27106(9) 0.0294(5) Uani 1 1 d . . . . .
H34 H 0.357(2) 0.2365(14) 0.2988(11) 0.035 Uiso 1 1 d R . . . .
C35 C -0.10180(17) 0.16403(13) 0.32890(9) 0.0276(5) Uani 1 1 d D U . . .
C37 C 0.24149(15) 0.19794(12) 0.38328(8) 0.0210(4) Uani 1 1 d . . . . .
C38 C 0.28226(18) 0.30235(13) 0.43390(10) 0.0326(5) Uani 1 1 d D U . . .
F39 F -0.17000(18) -0.0219(2) 0.3888(2) 0.0940(17) Uani 0.899(9) 1 d D U P A 1
C40 C 0.29000(18) 0.19570(15) 0.47880(9) 0.0327(6) Uani 1 1 d D U . . .
C41 C 0.2529(2) -0.08188(14) 0.25208(11) 0.0385(6) Uani 1 1 d D U . . .
C42 C -0.04739(18) 0.05566(12) 0.36380(9) 0.0265(5) Uani 1 1 d D U . . .
F43 F 0.5930(6) 0.0907(4) 0.3670(4) 0.076(2) Uani 0.601(18) 1 d D U P D 1
C44 C 0.1397(2) 0.20076(13) 0.23180(9) 0.0312(5) Uani 1 1 d . . . . .
H44 H 0.078974 0.176019 0.232815 0.037 Uiso 1 1 calc R . . . .
C45 C -0.12661(18) 0.10073(14) 0.34866(9) 0.0290(5) Uani 1 1 d . . . . .
H45 H -0.193(2) 0.0891(14) 0.3512(11) 0.035 Uiso 1 1 d R . . . .
C46 C 0.3092(2) 0.15272(18) 0.52821(10) 0.0512(8) Uani 1 1 d D U . . .
F47 F 0.3722(11) 0.1863(8) 0.5644(5) 0.080(3) Uani 0.51(3) 1 d D U P C 1
C48 C -0.1412(2) 0.12596(16) 0.48794(11) 0.0387(6) Uani 1 1 d . . . . .
H48A H -0.125(2) 0.0792(17) 0.5012(12) 0.046 Uiso 1 1 d R . . . .
H48B H -0.181(2) 0.1240(16) 0.4529(13) 0.046 Uiso 1 1 d R . . . .
C49 C -0.0697(2) -0.01109(15) 0.38767(11) 0.0395(6) Uani 1 1 d D U . . .
C50 C 0.29987(18) -0.02272(12) 0.28253(9) 0.0264(5) Uani 1 1 d D U . . .
C51 C 0.3010(2) 0.26570(16) 0.48050(10) 0.0372(6) Uani 1 1 d . . . . .
H51 H 0.321(2) 0.2863(16) 0.5114(12) 0.045 Uiso 1 1 d R . . . .
C52 C -0.18485(19) 0.21375(16) 0.31239(12) 0.0437(7) Uani 1 1 d D U . . .
C53 C 0.3196(2) 0.27268(15) 0.22568(11) 0.0413(6) Uani 1 1 d D U . . .
B54 B 0.20198(18) 0.15571(13) 0.32920(9) 0.0204(5) Uani 1 1 d . . . . .
C55 C -0.3401(3) 0.07466(16) 0.51724(12) 0.0481(7) Uani 1 1 d . . . . .
H55A H -0.316426 0.052774 0.486594 0.058 Uiso 1 1 calc R . . . .
H55B H -0.414928 0.072089 0.513862 0.058 Uiso 1 1 calc R . . . .
C56 C -0.45481(19) 0.24436(15) 0.41359(11) 0.0352(6) Uani 1 1 d . . . . .
H56A H -0.527(2) 0.2547(15) 0.4021(11) 0.042 Uiso 1 1 d R . . . .
C57 C -0.2966(3) 0.19214(17) 0.60965(11) 0.0486(7) Uani 1 1 d . . . . .
H57A H -0.225571 0.176914 0.610379 0.058 Uiso 1 1 calc R . . . .
H57B H -0.331160 0.163921 0.633607 0.058 Uiso 1 1 calc R . . . .
C58 C -0.3071(2) 0.14866(14) 0.51873(10) 0.0337(6) Uani 1 1 d . . . . .
C60 C 0.2961(2) 0.37887(15) 0.43328(12) 0.0480(7) Uani 1 1 d D U . . .
C62 C -0.3920(2) 0.35284(15) 0.39173(11) 0.0387(6) Uani 1 1 d . . . . .
H62A H -0.459725 0.369421 0.377755 0.046 Uiso 1 1 calc R . . . .
H62B H -0.359367 0.332410 0.363090 0.046 Uiso 1 1 calc R . . . .
C63 C -0.3276(2) 0.40998(15) 0.41562(12) 0.0441(7) Uani 1 1 d . . . . .
H63A H -0.322808 0.446021 0.389954 0.053 Uiso 1 1 calc R . . . .
H63B H -0.357800 0.428603 0.445711 0.053 Uiso 1 1 calc R . . . .
C64 C -0.1752(3) 0.41159(16) 0.57103(12) 0.0493(8) Uani 1 1 d . . . . .
H64A H -0.170153 0.459399 0.580611 0.059 Uiso 1 1 calc R . . . .
H64B H -0.106064 0.392548 0.573608 0.059 Uiso 1 1 calc R . . . .
C65 C 0.5542(2) 0.03423(15) 0.35005(13) 0.0493(8) Uani 1 1 d D U . . .
C66 C 0.2441(3) 0.27368(17) 0.18296(11) 0.0513(8) Uani 1 1 d . . . . .
C69 C 0.1546(3) 0.23661(16) 0.18610(10) 0.0469(7) Uani 1 1 d D U . . .
C70 C -0.44884(19) 0.19449(16) 0.45799(12) 0.0371(6) Uani 1 1 d . . . . .
H70A H -0.485(2) 0.1537(17) 0.4495(12) 0.045 Uiso 1 1 d R . . . .
H70B H -0.474(2) 0.2131(16) 0.4894(12) 0.045 Uiso 1 1 d R . . . .
F71 F 0.2094(3) 0.4109(2) 0.4265(4) 0.082(2) Uani 0.681(13) 1 d D U P E 1
F72 F 0.2230(9) 0.1452(7) 0.5507(6) 0.073(3) Uani 0.51(3) 1 d D U P C 1
C73 C 0.00932(19) 0.27645(17) 0.46052(12) 0.0450(7) Uani 1 1 d . . . . .
H73A H 0.050816 0.256975 0.434883 0.054 Uiso 1 1 calc R . . . .
H73B H 0.052107 0.280113 0.494044 0.054 Uiso 1 1 calc R . . . .
C74 C -0.1689(2) 0.41300(15) 0.47477(12) 0.0423(7) Uani 1 1 d . . . . .
C75 C -0.2390(3) 0.37468(17) 0.60643(13) 0.0522(8) Uani 1 1 d . . . . .
H75A H -0.209737 0.380115 0.642868 0.063 Uiso 1 1 calc R . . . .
H75B H -0.308644 0.392957 0.602833 0.063 Uiso 1 1 calc R . . . .
F77 F 0.4424(6) 0.3483(5) 0.2612(2) 0.091(3) Uani 0.571(12) 1 d D U P F 1
C78 C -0.0281(2) 0.34493(17) 0.44273(13) 0.0482(8) Uani 1 1 d . . . . .
H78A H 0.029500 0.373250 0.435013 0.058 Uiso 1 1 calc R . . . .
H78B H -0.076222 0.341173 0.411010 0.058 Uiso 1 1 calc R . . . .
C79 C -0.2999(3) 0.26485(17) 0.62567(11) 0.0510(8) Uani 1 1 d . . . . .
H79A H -0.370911 0.280712 0.622398 0.061 Uiso 1 1 calc R . . . .
H79B H -0.271223 0.269780 0.662248 0.061 Uiso 1 1 calc R . . . .
F80 F 0.6156(6) 0.0128(6) 0.3141(3) 0.085(3) Uani 0.601(18) 1 d D U P D 1
F81 F 0.3422(9) 0.4017(3) 0.4795(3) 0.121(3) Uani 0.681(13) 1 d D U P E 1
F82 F 0.5761(5) -0.0095(6) 0.3903(4) 0.102(3) Uani 0.601(18) 1 d D U P D 1
F83 F 0.3514(5) 0.3987(3) 0.3979(3) 0.100(3) Uani 0.681(13) 1 d D U P E 1
C84 C -0.1485(3) 0.48822(19) 0.46814(15) 0.0559(8) Uani 1 1 d . . . . .
H84A H -0.104(3) 0.507(2) 0.4967(15) 0.067 Uiso 1 1 d R . . . .
C85 C -0.0465(2) 0.16778(16) 0.48524(11) 0.0415(7) Uani 1 1 d . . . . .
H85A H -0.008240 0.171405 0.520014 0.050 Uiso 1 1 calc R . . . .
H85B H -0.002126 0.146578 0.461697 0.050 Uiso 1 1 calc R . . . .
C88 C 0.0736(3) 0.2344(2) 0.14052(13) 0.0774(12) Uani 1 1 d D U . . .
C89 C 0.4195(3) 0.30832(19) 0.22473(14) 0.0634(9) Uani 1 1 d D U . . .
F90 F 0.4129(9) 0.3489(6) 0.1800(2) 0.132(4) Uani 0.571(12) 1 d D U P F 1
F36A F -0.1535(6) 0.2756(4) 0.3115(6) 0.096(4) Uani 0.497(17) 1 d D U P G 1
F76A F -0.2500(8) 0.2166(5) 0.3506(3) 0.079(3) Uani 0.497(17) 1 d D U P G 1
F87A F -0.2421(7) 0.1963(5) 0.2719(5) 0.089(3) Uani 0.497(17) 1 d D U P G 1
F71A F 0.2893(18) 0.4068(5) 0.3871(3) 0.118(7) Uani 0.319(13) 1 d D U P E 2
F83A F 0.3881(6) 0.3947(5) 0.4556(6) 0.068(3) Uani 0.319(13) 1 d D U P E 2
F81A F 0.2354(12) 0.4075(6) 0.4636(8) 0.107(6) Uani 0.319(13) 1 d D U P E 2
F82A F 0.6090(8) -0.0152(7) 0.3359(8) 0.100(5) Uani 0.399(18) 1 d D U P D 2
F80A F 0.5973(10) 0.0930(6) 0.3433(10) 0.132(6) Uani 0.399(18) 1 d D U P D 2
F43A F 0.5620(8) 0.0257(9) 0.4035(3) 0.112(4) Uani 0.399(18) 1 d D U P D 2
F39A F -0.087(4) -0.0163(14) 0.4377(7) 0.077(9) Uani 0.101(9) 1 d D U P A 2
F9A F 0.0116(12) -0.0557(11) 0.3966(17) 0.071(9) Uani 0.101(9) 1 d D U P A 2
F31A F -0.136(2) -0.0514(10) 0.3607(9) 0.054(8) Uani 0.101(9) 1 d D U P A 2
F23A F 0.2060(14) -0.0688(7) 0.2046(4) 0.056(3) Uani 0.44(4) 1 d D U P B 2
F18A F 0.1809(13) -0.1128(10) 0.2772(6) 0.068(4) Uani 0.44(4) 1 d D U P B 2
F15A F 0.3209(11) -0.1288(10) 0.2427(12) 0.093(5) Uani 0.44(4) 1 d D U P B 2
F16A F 0.3775(8) 0.1051(6) 0.5234(5) 0.073(3) Uani 0.49(3) 1 d D U P C 2
F47A F 0.3494(17) 0.1875(10) 0.5695(6) 0.108(5) Uani 0.49(3) 1 d D U P C 2
F72A F 0.2258(10) 0.1237(14) 0.5403(8) 0.129(6) Uani 0.49(3) 1 d D U P C 2
F1 F 0.0349(15) 0.1771(6) 0.1303(7) 0.123(6) Uani 0.468(12) 1 d D U P H 1
F7 F 0.0869(9) 0.2736(8) 0.1018(4) 0.124(5) Uani 0.468(12) 1 d D U P H 1
F2 F -0.0163(6) 0.2725(6) 0.1564(3) 0.119(3) Uani 0.468(12) 1 d D U P H 1
F0AA F 0.0352(10) 0.2875(3) 0.1254(4) 0.131(5) Uani 0.532(12) 1 d D U P H 2
F7A F 0.1226(6) 0.2107(6) 0.09466(19) 0.128(4) Uani 0.532(12) 1 d D U P H 2
F1AA F 0.0055(11) 0.1871(6) 0.1421(5) 0.108(5) Uani 0.532(12) 1 d D U P H 2
F11 F 0.4914(6) 0.2649(3) 0.2166(6) 0.161(5) Uani 0.571(12) 1 d D U P F 1
F11A F 0.4998(4) 0.2885(5) 0.2610(3) 0.080(3) Uani 0.429(12) 1 d D U P F 2
F77A F 0.4133(10) 0.3747(5) 0.2426(6) 0.117(5) Uani 0.429(12) 1 d D U P F 2
F90A F 0.4600(6) 0.3141(6) 0.1825(3) 0.074(3) Uani 0.429(12) 1 d D U P F 2
Cl2A Cl 0.0359(3) 0.52947(16) 0.29107(17) 0.0643(10) Uani 0.565(13) 1 d D U P I 1
Cl1A Cl 0.0576(3) 0.3874(2) 0.31062(15) 0.0755(11) Uani 0.565(13) 1 d D U P I 1
Cl5A Cl 0.2101(3) 0.4563(4) 0.2556(2) 0.1079(18) Uani 0.565(13) 1 d D U P I 1
Cl3A Cl 0.2224(5) 0.4826(5) 0.2756(4) 0.147(3) Uani 0.438(14) 1 d D U . I 2
Cl2B Cl 0.0367(6) 0.5235(4) 0.3003(4) 0.121(3) Uani 0.435(13) 1 d D U P I 2
Cl1B Cl 0.0759(9) 0.3800(4) 0.2906(7) 0.166(4) Uani 0.435(13) 1 d D U P I 2
H56B H -0.425(2) 0.2237(14) 0.3836(10) 0.030(7) Uiso 1 1 d . . . . .
H84B H -0.212(3) 0.5134(19) 0.4620(14) 0.064(11) Uiso 1 1 d . . . . .
H66 H 0.255(3) 0.2981(19) 0.1522(15) 0.067(11) Uiso 1 1 d . . . . .
Cl6A Cl 0.4481(4) 0.1023(2) 0.08615(15) 0.0757(11) Uani 0.3333 1 d D U P J 1
Cl7A Cl 0.3271(6) 0.0864(4) 0.1741(3) 0.104(2) Uani 0.3333 1 d D U P J 1
Cl1 Cl 0.5237(8) 0.0687(8) 0.1877(3) 0.203(4) Uani 0.3333 1 d D U P J 1
Cl7B Cl 0.5366(3) 0.13860(16) 0.21979(13) 0.0740(8) Uani 0.3333 1 d D U P K 2
Cl3 Cl 0.5108(5) 0.0070(3) 0.17733(19) 0.0789(15) Uani 0.3333 1 d D U P K 2
Cl8A Cl 0.3805(6) 0.1158(3) 0.1365(3) 0.1255(19) Uani 0.3333 1 d D U P K 2
C2 C 0.4468(8) 0.0796(5) 0.1920(4) 0.063(2) Uani 0.3333 1 d D U P K 2
H2 H 0.397989 0.068776 0.217478 0.075 Uiso 0.3333 1 calc R U P K 2
C5 C 0.4379(9) 0.1098(11) 0.1508(4) 0.086(3) Uani 0.3333 1 d D U P J 1
H5 H 0.448225 0.158067 0.159538 0.103 Uiso 0.3333 1 calc R U P J 1
Cl9A Cl 0.4498(8) 0.1375(7) 0.0991(5) 0.245(5) Uani 0.3333 1 d . U P J -1
Cl2 Cl 0.3029(9) 0.0903(6) 0.1503(4) 0.157(4) Uani 0.3333 1 d . U P J -1
C6 C 0.461(2) 0.1040(15) 0.1759(14) 0.145(5) Uani 0.3333 1 d . U P J -1
H6 H 0.484162 0.134370 0.205401 0.175 Uiso 0.3333 1 calc R . P J -1
Cl27 Cl 0.5283(8) 0.0251(5) 0.1658(4) 0.132(3) Uani 0.3333 1 d . U P J -1
F87B F -0.2785(4) 0.1977(5) 0.3189(8) 0.113(5) Uani 0.503(17) 1 d D U P G 2
F36B F -0.1892(11) 0.2260(7) 0.2589(2) 0.102(4) Uani 0.503(17) 1 d D U P G 2
F76B F -0.1676(9) 0.2753(4) 0.3291(5) 0.096(4) Uani 0.503(17) 1 d D U P G 2
C1 C 0.0860(3) 0.4563(2) 0.26818(16) 0.0748(11) Uani 1 1 d D U . . .
H1A H 0.045434 0.447177 0.234197 0.090 Uiso 0.565(13) 1 calc R . P I 1
H1B H 0.058992 0.457568 0.230738 0.090 Uiso 0.31(7) 1 calc DR . . I 2

loop_
_atom_site_aniso_label
_atom_site_aniso_U_11
_atom_site_aniso_U_22
_atom_site_aniso_U_33
_atom_site_aniso_U_23
_atom_site_aniso_U_13
_atom_site_aniso_U_12
Cl0A 0.0988(7) 0.0462(5) 0.0530(5) 0.0202(4) 0.0079(4) 0.0121(5)
Na2 0.0272(5) 0.0319(5) 0.0390(5) -0.0051(4) 0.0028(4) 0.0009(4)
Cl4A 0.0752(6) 0.0658(6) 0.0750(6) 0.0045(5) 0.0113(5) -0.0314(5)
O6 0.0322(9) 0.0421(11) 0.0322(9) -0.0038(8) -0.0004(7) 0.0076(8)
O7 0.0251(8) 0.0345(10) 0.0364(9) 0.0046(8) -0.0002(7) 0.0014(7)
O3AA 0.0294(9) 0.0342(10) 0.0358(9) -0.0002(8) -0.0035(7) 0.0005(8)
F9 0.0690(18) 0.0560(15) 0.0463(12) 0.0257(11) -0.0007(10) -0.0060(14)
O2AA 0.0307(9) 0.0367(11) 0.0474(11) -0.0051(8) 0.0019(8) 0.0008(8)
O11 0.0220(8) 0.0483(12) 0.0406(10) -0.0070(9) 0.0018(7) 0.0042(8)
O0AA 0.0363(10) 0.0433(12) 0.0484(11) -0.0098(9) 0.0038(8) 0.0004(9)
O13 0.0408(10) 0.0498(12) 0.0340(9) 0.0005(9) 0.0074(8) 0.0065(9)
O14 0.0464(11) 0.0435(12) 0.0388(10) -0.0104(9) 0.0094(8) 0.0028(9)
F15 0.058(5) 0.022(3) 0.097(5) -0.019(4) -0.020(3) 0.007(3)
F16 0.206(12) 0.073(5) 0.025(3) 0.003(3) -0.006(5) 0.069(6)
C17 0.0232(10) 0.0278(13) 0.0238(10) -0.0010(9) 0.0040(8) -0.0007(9)
F18 0.032(3) 0.056(5) 0.121(8) -0.050(5) 0.015(3) -0.013(3)
O20 0.0335(10) 0.0583(14) 0.0547(12) -0.0154(10) 0.0018(9) 0.0047(10)
C1AA 0.0201(10) 0.0220(12) 0.0279(11) -0.0040(9) 0.0013(8) -0.0025(9)
C22 0.0185(10) 0.0225(11) 0.0193(9) -0.0013(8) 0.0003(8) 0.0002(9)
F23 0.137(10) 0.081(6) 0.039(4) -0.024(3) -0.020(4) -0.036(5)
C25 0.0195(10) 0.0219(11) 0.0192(9) 0.0028(8) 0.0028(8) 0.0006(9)
C26 0.0220(10) 0.0235(12) 0.0287(11) 0.0024(9) 0.0023(9) 0.0031(9)
C27 0.0179(10) 0.0279(13) 0.0322(12) -0.0019(10) 0.0020(9) 0.0014(9)
C28 0.0260(11) 0.0212(11) 0.0237(10) 0.0003(9) 0.0039(8) 0.0004(9)
C29 0.0233(11) 0.0266(13) 0.0378(13) -0.0081(10) 0.0020(9) 0.0048(10)
C30 0.0188(10) 0.0266(12) 0.0249(10) -0.0041(9) 0.0002(8) 0.0020(9)
F31 0.142(4) 0.0256(11) 0.076(2) -0.0003(12) 0.043(2) -0.0145(15)
C32 0.0217(10) 0.0244(12) 0.0246(10) 0.0024(9) 0.0018(8) 0.0019(9)
C33 0.0190(10) 0.0320(14) 0.0382(13) -0.0062(11) 0.0011(9) 0.0019(10)
C34 0.0281(12) 0.0327(14) 0.0279(11) 0.0009(10) 0.0056(10) -0.0053(10)
C35 0.0200(10) 0.0319(13) 0.0308(12) -0.0006(10) 0.0020(9) 0.0041(10)
C37 0.0144(9) 0.0236(12) 0.0251(10) -0.0001(9) 0.0031(8) 0.0024(8)
C38 0.0245(11) 0.0312(13) 0.0426(14) -0.0134(11) 0.0055(10) 0.0001(10)
F39 0.0344(12) 0.092(3) 0.153(4) 0.080(3) -0.0005(15) -0.0228(14)
C40 0.0269(12) 0.0479(16) 0.0235(11) -0.0016(10) 0.0037(9) 0.0026(11)
C41 0.0316(13) 0.0364(16) 0.0458(15) -0.0169(12) -0.0037(11) 0.0040(12)
C42 0.0259(11) 0.0282(13) 0.0252(11) 0.0025(9) 0.0020(9) -0.0064(10)
F43 0.023(2) 0.058(3) 0.140(5) -0.055(3) -0.024(2) 0.011(2)
C44 0.0345(13) 0.0289(13) 0.0292(12) 0.0041(10) -0.0016(10) -0.0072(11)
C45 0.0189(11) 0.0383(15) 0.0299(12) -0.0020(10) 0.0042(9) -0.0038(10)
C46 0.0541(18) 0.075(2) 0.0243(13) 0.0026(13) 0.0035(12) -0.0026(16)
F47 0.082(5) 0.119(7) 0.032(4) 0.019(4) -0.024(3) -0.040(5)
C48 0.0369(14) 0.0420(17) 0.0363(14) -0.0061(12) -0.0002(11) 0.0167(13)
C49 0.0354(13) 0.0410(16) 0.0422(14) 0.0106(12) 0.0046(11) -0.0094(12)
C50 0.0262(11) 0.0264(12) 0.0263(11) -0.0056(9) 0.0016(9) 0.0017(10)
C51 0.0295(12) 0.0510(18) 0.0315(13) -0.0192(12) 0.0047(10) -0.0003(12)
C52 0.0238(12) 0.0478(17) 0.0590(17) 0.0038(14) 0.0025(12) 0.0077(12)
C53 0.0514(16) 0.0382(16) 0.0364(14) 0.0020(12) 0.0146(12) -0.0160(13)
B54 0.0170(10) 0.0217(13) 0.0223(11) 0.0012(9) 0.0017(9) -0.0006(10)
C55 0.0583(19) 0.0384(17) 0.0467(16) 0.0097(13) 0.0016(14) 0.0009(14)
C56 0.0209(11) 0.0417(16) 0.0413(14) -0.0032(12) -0.0041(10) 0.0008(11)
C57 0.0604(19) 0.056(2) 0.0305(13) 0.0039(13) 0.0101(13) 0.0026(16)
C58 0.0328(13) 0.0326(14) 0.0354(13) 0.0034(11) 0.0033(10) 0.0036(11)
C60 0.0432(15) 0.0358(16) 0.0645(18) -0.0221(14) 0.0037(14) -0.0039(13)
C62 0.0324(13) 0.0415(16) 0.0411(14) 0.0089(12) -0.0010(11) 0.0065(12)
C63 0.0395(15) 0.0362(16) 0.0554(17) 0.0069(13) 0.0001(13) 0.0073(13)
C64 0.0568(19) 0.0379(17) 0.0514(17) -0.0190(14) -0.0023(14) -0.0026(14)
C65 0.0251(13) 0.0437(17) 0.077(2) -0.0220(15) -0.0056(13) 0.0088(12)
C66 0.079(2) 0.0470(18) 0.0291(14) 0.0143(13) 0.0091(14) -0.0182(17)
C69 0.0664(19) 0.0447(17) 0.0270(13) 0.0105(12) -0.0063(12) -0.0121(15)
C70 0.0219(12) 0.0399(16) 0.0487(16) -0.0010(13) -0.0003(11) -0.0047(11)
F71 0.0458(18) 0.0300(17) 0.170(6) -0.009(3) 0.017(3) 0.0061(14)
F72 0.074(4) 0.094(5) 0.056(4) 0.027(3) 0.026(3) -0.007(3)
C73 0.0217(12) 0.063(2) 0.0514(16) -0.0162(15) 0.0098(11) 0.0008(13)
C74 0.0347(14) 0.0367(16) 0.0554(17) -0.0082(13) 0.0038(12) -0.0052(12)
C75 0.0560(19) 0.054(2) 0.0469(17) -0.0178(15) 0.0075(14) 0.0034(16)
F77 0.076(5) 0.150(7) 0.048(2) -0.024(3) 0.009(2) -0.083(5)
C78 0.0297(13) 0.061(2) 0.0564(18) -0.0120(15) 0.0141(12) -0.0071(14)
C79 0.065(2) 0.060(2) 0.0302(14) -0.0047(13) 0.0144(13) 0.0006(17)
F80 0.0223(18) 0.147(7) 0.086(4) -0.046(4) 0.010(2) 0.010(3)
F81 0.176(8) 0.056(3) 0.115(4) -0.046(3) -0.051(5) -0.013(4)
F82 0.044(3) 0.123(7) 0.131(6) 0.065(5) -0.032(3) -0.003(3)
F83 0.108(4) 0.038(2) 0.171(6) -0.019(3) 0.094(4) -0.023(3)
C84 0.058(2) 0.045(2) 0.065(2) -0.0068(16) 0.0049(17) -0.0125(17)
C85 0.0299(13) 0.0535(18) 0.0400(14) -0.0093(13) -0.0018(11) 0.0174(13)
C88 0.102(3) 0.080(3) 0.0425(18) 0.0276(18) -0.0282(18) -0.023(2)
C89 0.067(2) 0.068(2) 0.060(2) 0.0101(17) 0.0264(17) -0.0270(19)
F90 0.162(8) 0.162(8) 0.067(3) 0.039(4) -0.004(4) -0.130(6)
F36A 0.029(3) 0.044(3) 0.216(11) 0.063(5) 0.011(4) 0.013(2)
F76A 0.044(4) 0.097(5) 0.102(5) 0.023(4) 0.034(3) 0.046(3)
F87A 0.060(5) 0.113(6) 0.081(5) -0.012(4) -0.041(4) 0.044(4)
F71A 0.258(18) 0.027(4) 0.057(4) -0.001(3) -0.041(6) -0.026(9)
F83A 0.047(4) 0.039(4) 0.113(8) -0.013(5) -0.008(4) -0.015(3)
F81A 0.090(8) 0.055(5) 0.189(14) -0.056(8) 0.071(10) 0.004(6)
F82A 0.026(4) 0.084(7) 0.179(13) -0.086(8) -0.032(6) 0.033(4)
F80A 0.031(4) 0.078(5) 0.281(18) -0.015(8) -0.001(8) -0.031(4)
F43A 0.073(5) 0.146(10) 0.101(4) -0.031(6) -0.066(4) 0.050(6)
F39A 0.14(2) 0.045(12) 0.053(7) 0.003(8) 0.043(11) -0.033(14)
F9A 0.037(8) 0.044(11) 0.13(2) 0.041(13) 0.013(9) -0.010(6)
F31A 0.058(13) 0.025(9) 0.073(12) 0.018(8) -0.020(10) -0.022(9)
F23A 0.069(5) 0.036(4) 0.055(5) -0.007(3) -0.036(3) -0.009(4)
F18A 0.097(9) 0.055(5) 0.052(5) -0.006(4) 0.010(4) -0.047(6)
F15A 0.033(4) 0.088(9) 0.153(12) -0.100(8) -0.014(5) 0.021(5)
F16A 0.070(5) 0.092(5) 0.056(5) 0.045(4) 0.007(3) 0.013(3)
F47A 0.162(12) 0.141(9) 0.019(3) -0.015(4) -0.003(5) 0.000(7)
F72A 0.072(5) 0.226(16) 0.088(9) 0.099(9) 0.005(4) -0.043(7)
F1 0.164(13) 0.076(5) 0.106(9) -0.023(5) -0.085(8) -0.017(5)
F7 0.142(8) 0.171(12) 0.047(5) 0.059(6) -0.035(4) -0.035(8)
F2 0.095(5) 0.181(9) 0.070(5) 0.015(5) -0.048(3) 0.033(5)
F0AA 0.202(13) 0.069(4) 0.097(8) 0.014(4) -0.097(7) 0.009(5)
F7A 0.165(6) 0.180(9) 0.032(2) -0.017(3) -0.019(3) -0.014(6)
F1AA 0.114(6) 0.125(8) 0.070(5) 0.046(6) -0.061(4) -0.057(7)
F11 0.077(4) 0.118(5) 0.308(16) -0.040(6) 0.108(7) -0.039(3)
F11A 0.044(3) 0.110(7) 0.084(5) 0.038(4) -0.002(3) -0.037(4)
F77A 0.092(7) 0.075(5) 0.197(13) -0.026(6) 0.070(8) -0.041(4)
F90A 0.057(4) 0.127(8) 0.042(3) 0.004(3) 0.027(3) -0.033(4)
Cl2A 0.0588(16) 0.0521(15) 0.0754(16) 0.0210(15) -0.0228(11) -0.0049(12)
Cl1A 0.0668(14) 0.0697(18) 0.0890(19) 0.0321(14) 0.0031(13) 0.0132(12)
Cl5A 0.0541(14) 0.176(5) 0.097(3) 0.018(2) 0.0250(15) 0.0195(18)
Cl3A 0.098(3) 0.200(7) 0.156(6) -0.014(5) 0.072(4) 0.000(3)
Cl2B 0.089(4) 0.151(6) 0.116(4) -0.067(4) -0.018(3) 0.025(4)
Cl1B 0.133(6) 0.071(3) 0.271(11) 0.008(5) -0.090(6) 0.004(3)
Cl6A 0.081(2) 0.098(3) 0.0478(15) 0.0034(16) 0.0057(15) -0.007(2)
Cl7A 0.134(5) 0.071(3) 0.126(5) -0.003(3) 0.095(4) -0.001(3)
Cl1 0.187(6) 0.311(11) 0.109(5) 0.120(7) 0.010(5) 0.010(9)
Cl7B 0.093(2) 0.0565(17) 0.0783(19) -0.0104(15) 0.0328(16) -0.0288(16)
Cl3 0.086(3) 0.070(3) 0.075(2) -0.020(2) -0.015(2) 0.003(2)
Cl8A 0.122(4) 0.115(4) 0.132(4) 0.034(3) -0.019(3) 0.017(4)
C2 0.049(5) 0.069(6) 0.074(6) 0.022(5) 0.027(4) -0.018(4)
C5 0.081(7) 0.114(9) 0.061(5) -0.016(6) 0.003(5) -0.050(6)
Cl9A 0.132(5) 0.321(12) 0.261(9) 0.185(9) -0.078(6) -0.047(8)
Cl2 0.161(6) 0.111(6) 0.206(10) -0.072(7) 0.061(6) 0.016(4)
C6 0.135(9) 0.124(11) 0.184(11) 0.062(11) 0.048(11) 0.043(10)
Cl27 0.107(4) 0.090(5) 0.204(9) 0.044(4) 0.037(5) -0.004(3)
F87B 0.019(2) 0.087(5) 0.233(15) 0.068(8) 0.021(4) 0.017(2)
F36B 0.105(7) 0.148(8) 0.051(3) 0.019(3) -0.003(3) 0.094(6)
F76B 0.103(7) 0.058(4) 0.113(6) -0.042(4) -0.060(5) 0.042(4)
C1 0.069(2) 0.099(3) 0.055(2) 0.012(2) 0.0011(18) 0.022(2)

loop_
_atom_type_symbol
_atom_type_description
_atom_type_scat_dispersion_real
_atom_type_scat_dispersion_imag
_atom_type_scat_source
C C 0.0033 0.0016 'International Tables Vol C Tables 4.2.6.8 and 6.1.1.4'
H H 0.0000 0.0000 'International Tables Vol C Tables 4.2.6.8 and 6.1.1.4'
B B 0.0013 0.0007 'International Tables Vol C Tables 4.2.6.8 and 6.1.1.4'
Cl Cl 0.1484 0.1585 'International Tables Vol C Tables 4.2.6.8 and 6.1.1.4'
F F 0.0171 0.0103 'International Tables Vol C Tables 4.2.6.8 and 6.1.1.4'
Na Na 0.0362 0.0249 'International Tables Vol C Tables 4.2.6.8 and 6.1.1.4'
O O 0.0106 0.0060 'International Tables Vol C Tables 4.2.6.8 and 6.1.1.4'

loop_
_exptl_crystal_face_index_h
_exptl_crystal_face_index_k
_exptl_crystal_face_index_l
_exptl_crystal_face_perp_dist
_exptl_oxdiff_crystal_face_indexfrac_h
_exptl_oxdiff_crystal_face_indexfrac_k
_exptl_oxdiff_crystal_face_indexfrac_l
_exptl_oxdiff_crystal_face_x
_exptl_oxdiff_crystal_face_y
_exptl_oxdiff_crystal_face_z
9 23 6 0.0238 8.9995 22.9995 5.9993 -0.2037 -0.9492 -0.1956
-9 -23 -6 0.0951 -8.9995 -22.9995 -5.9993 0.2037 0.9492 0.1956
16 -13 2 0.0773 16.0005 -13.0004 2.0010 -0.9025 0.2000 -0.3872
-16 13 -2 0.0773 -16.0005 13.0004 -2.0010 0.9025 -0.2000 0.3872
2 -15 -30 0.1103 2.0005 -14.9996 -29.9991 0.1958 0.7075 -0.6722
-2 15 30 0.0276 -2.0005 14.9996 29.9991 -0.1958 -0.7075 0.6722
-2 13 -31 0.1344 -2.0002 13.0003 -31.0004 0.7403 -0.1752 -0.6552
2 -13 31 0.1095 2.0002 -13.0003 31.0004 -0.7403 0.1752 0.6552
10 16 -24 0.0987 9.9999 15.9999 -24.0002 0.1369 -0.4981 -0.8609
-10 -16 24 0.0987 -9.9999 -15.9999 24.0002 -0.1369 0.4981 0.8609
5 19 -25 0.0998 4.9997 19.0000 -25.0005 0.4115 -0.5218 -0.7451
-5 -19 25 0.0998 -4.9997 -19.0000 25.0005 -0.4115 0.5218 0.7451

loop_
_geom_angle_atom_site_label_1
_geom_angle_atom_site_label_2
_geom_angle_atom_site_label_3
_geom_angle
O6 Na2 O3AA 118.01(7)
O6 Na2 O2AA 152.64(7)
O6 Na2 O13 48.07(6)
O6 Na2 O20 121.74(7)
O6 Na2 C58 29.47(7)
O6 Na2 C74 150.39(8)
O7 Na2 O6 52.50(6)
O7 Na2 O3AA 65.51(6)
O7 Na2 O2AA 121.49(7)
O7 Na2 O11 93.44(7)
O7 Na2 O0AA 151.02(7)
O7 Na2 O13 48.56(6)
O7 Na2 O14 110.41(7)
O7 Na2 O20 153.03(7)
O7 Na2 C58 29.65(7)
O7 Na2 C74 150.92(8)
O3AA Na2 O2AA 64.31(6)
O3AA Na2 O13 91.38(6)
O3AA Na2 O20 113.09(7)
O3AA Na2 C58 91.69(7)
O3AA Na2 C74 88.70(8)
O2AA Na2 O13 153.37(7)
O2AA Na2 O20 48.81(6)
O2AA Na2 C58 151.07(8)
O2AA Na2 C74 29.52(7)
O11 Na2 O6 66.19(6)
O11 Na2 O3AA 122.50(7)
O11 Na2 O2AA 89.24(7)
O11 Na2 O13 114.26(7)
O11 Na2 O14 118.33(7)
O11 Na2 O20 63.84(6)
O11 Na2 C58 90.88(8)
O11 Na2 C74 89.33(8)
O0AA Na2 O6 147.86(7)
O0AA Na2 O3AA 89.98(7)
O0AA Na2 O2AA 52.15(6)
O0AA Na2 O11 113.50(7)
O0AA Na2 O13 121.62(7)
O0AA Na2 O14 66.98(7)
O0AA Na2 O20 49.83(6)
O0AA Na2 C58 149.63(8)
O0AA Na2 C74 29.86(7)
O14 Na2 O6 84.66(7)
O14 Na2 O3AA 119.16(7)
O14 Na2 O2AA 119.12(7)
O14 Na2 O13 61.89(6)
O14 Na2 O20 93.93(7)
O14 Na2 C58 85.93(8)
O14 Na2 C74 93.44(8)
O20 Na2 O13 152.49(7)
O20 Na2 C58 151.17(8)
O20 Na2 C74 28.75(7)
C58 Na2 O13 28.04(6)
C74 Na2 O13 151.47(8)
C74 Na2 C58 179.37(9)
C48 O6 Na2 108.65(16)
C58 O6 Na2 86.34(14)
C58 O6 C48 116.8(2)
C58 O7 Na2 89.67(14)
C58 O7 C70 118.70(19)
C70 O7 Na2 111.48(16)
C56 O3AA Na2 114.25(15)
C56 O3AA C62 113.0(2)
C62 O3AA Na2 116.40(14)
C63 O2AA Na2 111.22(16)
C74 O2AA Na2 84.41(16)
C74 O2AA C63 117.4(2)
C73 O11 Na2 120.76(16)
C85 O11 Na2 116.82(15)
C85 O11 C73 111.9(2)
C64 O0AA Na2 108.80(17)
C74 O0AA Na2 88.57(15)
C74 O0AA C64 119.5(2)
C57 O13 Na2 104.30(17)
C58 O13 Na2 73.60(13)
C58 O13 C57 120.8(2)
C75 O14 Na2 114.96(17)
C75 O14 C79 112.0(2)
C79 O14 Na2 123.26(17)
C40 C17 C37 122.2(2)
C74 O20 Na2 76.05(15)
C74 O20 C78 121.2(2)
C78 O20 Na2 102.32(16)
C33 C1AA C25 122.4(2)
C26 C22 C32 115.87(19)
C26 C22 B54 121.0(2)
C32 C22 B54 123.02(19)
C1AA C25 B54 122.37(19)
C30 C25 C1AA 115.6(2)
C30 C25 B54 121.64(18)
C35 C26 C22 122.5(2)
C38 C27 C37 122.6(2)
C34 C28 B54 119.9(2)
C44 C28 C34 115.8(2)
C44 C28 B54 124.0(2)
C50 C29 C33 118.4(2)
C50 C30 C25 122.6(2)
C42 C32 C22 122.1(2)
C1AA C33 C29 120.5(2)
C1AA C33 C65 120.1(2)
C29 C33 C65 119.4(2)
C53 C34 C28 122.8(2)
C26 C35 C52 119.8(2)
C45 C35 C26 120.2(2)
C45 C35 C52 120.0(2)
C17 C37 B54 119.4(2)
C27 C37 C17 115.7(2)
C27 C37 B54 124.8(2)
C27 C38 C60 119.0(2)
C51 C38 C27 120.1(2)
C51 C38 C60 120.9(2)
C17 C40 C46 118.0(3)
C51 C40 C17 120.6(2)
C51 C40 C46 121.4(2)
F15 C41 F18 105.2(7)
F15 C41 C50 113.0(6)
F18 C41 C50 112.7(6)
F23 C41 F15 110.4(9)
F23 C41 F18 105.9(9)
F23 C41 C50 109.4(8)
F23A C41 C50 116.7(7)
F23A C41 F18A 104.3(10)
F18A C41 C50 112.0(8)
F15A C41 C50 113.2(8)
F15A C41 F23A 102.9(13)
F15A C41 F18A 106.8(10)
C32 C42 C49 118.9(2)
C45 C42 C32 120.7(2)
C45 C42 C49 120.4(2)
C69 C44 C28 122.2(2)
C42 C45 C35 118.5(2)
F16 C46 C40 114.5(5)
F16 C46 F47 110.0(11)
F16 C46 F72 107.9(11)
F47 C46 C40 109.4(7)
F72 C46 C40 110.5(8)
F72 C46 F47 104.0(8)
F16A C46 C40 112.0(6)
F16A C46 F47A 103.5(10)
F47A C46 C40 113.0(10)
F72A C46 C40 112.1(8)
F72A C46 F16A 107.7(12)
F72A C46 F47A 108.0(10)
O6 C48 C85 106.9(2)
F9 C49 C42 111.7(3)
F31 C49 F9 105.3(3)
F31 C49 F39 108.4(3)
F31 C49 C42 113.1(2)
F39 C49 F9 105.0(3)
F39 C49 C42 112.7(3)
F39A C49 C42 121.6(12)
F39A C49 F9A 89.9(19)
F9A C49 C42 116.7(8)
F31A C49 C42 117.7(8)
F31A C49 F39A 106.7(14)
F31A C49 F9A 99.0(13)
C29 C50 C30 120.5(2)
C29 C50 C41 120.5(2)
C30 C50 C41 119.0(2)
C40 C51 C38 118.8(2)
F36A C52 C35 113.9(4)
F36A C52 F76A 101.4(6)
F76A C52 C35 108.5(4)
F87A C52 C35 113.8(4)
F87A C52 F36A 113.9(6)
F87A C52 F76A 103.9(5)
F87B C52 C35 118.2(4)
F87B C52 F36B 103.5(6)
F87B C52 F76B 108.6(6)
F36B C52 C35 110.2(3)
F76B C52 C35 115.2(5)
F76B C52 F36B 98.6(6)
C34 C53 C89 117.9(3)
C66 C53 C34 120.0(3)
C66 C53 C89 122.0(3)
C25 B54 C22 112.01(18)
C28 B54 C22 112.97(17)
C28 B54 C25 103.58(16)
C28 B54 C37 112.05(18)
C37 B54 C22 104.86(16)
C37 B54 C25 111.60(17)
C58 C55 Cl0A 111.4(2)
O3AA C56 C70 107.7(2)
O13 C57 C79 107.2(3)
O6 C58 Na2 64.19(13)
O6 C58 O7 105.28(19)
O6 C58 C55 114.3(2)
O7 C58 Na2 60.68(12)
O7 C58 C55 108.6(2)
O13 C58 Na2 78.37(14)
O13 C58 O6 107.1(2)
O13 C58 O7 106.7(2)
O13 C58 C55 114.2(2)
C55 C58 Na2 166.29(19)
F71 C60 C38 112.5(3)
F71 C60 F81 104.9(4)
F81 C60 C38 111.4(4)
F83 C60 C38 112.9(3)
F83 C60 F71 108.1(4)
F83 C60 F81 106.6(5)
F71A C60 C38 115.7(5)
F71A C60 F83A 105.3(8)
F83A C60 C38 109.7(5)
F81A C60 C38 110.1(6)
F81A C60 F71A 112.0(9)
F81A C60 F83A 103.2(7)
O3AA C62 C63 107.5(2)
O2AA C63 C62 106.7(2)
O0AA C64 C75 106.9(3)
F43 C65 C33 117.8(4)
F43 C65 F80 105.0(5)
F43 C65 F82 104.7(5)
F80 C65 C33 112.6(4)
F82 C65 C33 112.3(3)
F82 C65 F80 103.1(5)
F82A C65 C33 116.3(5)
F82A C65 F80A 111.9(9)
F82A C65 F43A 101.9(7)
F80A C65 C33 112.5(7)
F80A C65 F43A 104.7(10)
F43A C65 C33 108.3(5)
C69 C66 C53 118.5(2)
C44 C69 C88 119.3(3)
C66 C69 C44 120.6(3)
C66 C69 C88 120.1(3)
O7 C70 C56 105.8(2)
O11 C73 C78 109.2(2)
O2AA C74 Na2 66.07(14)
O2AA C74 O0AA 105.6(2)
O2AA C74 O20 106.6(2)
O2AA C74 C84 115.0(3)
O0AA C74 Na2 61.57(14)
O0AA C74 C84 109.0(2)
O20 C74 Na2 75.20(16)
O20 C74 O0AA 106.7(2)
O20 C74 C84 113.3(3)
C84 C74 Na2 169.6(2)
O14 C75 C64 108.6(2)
O20 C78 C73 107.3(3)
O14 C79 C57 109.0(2)
C74 C84 Cl4A 111.6(2)
O11 C85 C48 108.2(2)
F1 C88 C69 115.2(8)
F1 C88 F7 117.8(10)
F1 C88 F2 101.5(10)
F7 C88 C69 116.3(6)
F7 C88 F2 94.9(7)
F2 C88 C69 106.7(4)
F0AA C88 C69 117.6(5)
F0AA C88 F7A 102.8(6)
F0AA C88 F1AA 111.8(9)
F7A C88 C69 107.4(4)
F1AA C88 C69 115.5(6)
F1AA C88 F7A 98.9(7)
F77 C89 C53 115.6(4)
F77 C89 F90 104.1(5)
F77 C89 F11 114.9(7)
F90 C89 C53 108.0(5)
F11 C89 C53 110.0(4)
F11 C89 F90 103.1(6)
F11A C89 C53 117.4(3)
F11A C89 F77A 96.4(7)
F77A C89 C53 110.9(6)
F90A C89 C53 120.6(5)
F90A C89 F11A 104.1(5)
F90A C89 F77A 104.0(7)
Cl9A Cl6A C5 59.9(12)
C5 Cl7A C6 22.7(10)
Cl2 Cl7A C5 89.1(14)
Cl2 Cl7A C6 111.8(18)
C6 Cl1 C5 20(2)
Cl27 Cl1 C5 100.3(12)
Cl27 Cl1 C6 118(3)
Cl3 C2 Cl7B 108.7(6)
Cl3 C2 Cl8A 112.1(7)
Cl8A C2 Cl7B 108.3(6)
Cl6A C5 Cl7A 119.1(8)
Cl6A C5 Cl2 99.0(7)
Cl6A C5 Cl27 90.4(8)
Cl7A C5 Cl2 21.5(5)
Cl7A C5 Cl27 102.1(10)
Cl1 C5 Cl6A 114.3(10)
Cl1 C5 Cl7A 103.0(9)
Cl1 C5 Cl2 121.1(11)
Cl1 C5 Cl27 29.6(6)
Cl9A C5 Cl6A 27.2(6)
Cl9A C5 Cl7A 127.2(10)
Cl9A C5 Cl1 126.0(10)
Cl9A C5 Cl2 106.0(9)
Cl9A C5 Cl27 111.0(11)
Cl2 C5 Cl27 111.7(10)
C6 C5 Cl6A 146(3)
C6 C5 Cl7A 86(3)
C6 C5 Cl1 33(3)
C6 C5 Cl9A 146(3)
C6 C5 Cl2 108(3)
C6 C5 Cl27 60(3)
Cl6A Cl9A C5 93.0(13)
Cl6A Cl9A C6 96.7(14)
C5 Cl9A C6 10.8(11)
Cl7A Cl2 C5 69.5(14)
Cl7A Cl2 C6 51.4(16)
C5 Cl2 C6 18.1(8)
Cl7A C6 Cl9A 93.9(17)
Cl7A C6 Cl2 16.8(5)
Cl7A C6 Cl27 108.6(18)
Cl1 C6 Cl7A 126(2)
Cl1 C6 Cl9A 116(2)
Cl1 C6 Cl2 133(3)
Cl1 C6 Cl27 30.2(13)
C5 C6 Cl7A 71(3)
C5 C6 Cl1 127(5)
C5 C6 Cl9A 23(2)
C5 C6 Cl2 54(3)
C5 C6 Cl27 100(4)
Cl9A C6 Cl2 77.2(14)
Cl27 C6 Cl9A 97.2(16)
Cl27 C6 Cl2 108.5(19)
Cl1 Cl27 C5 50.1(7)
Cl1 Cl27 C6 32.0(14)
C6 Cl27 C5 19.3(12)
Cl2A C1 Cl1A 108.5(3)
Cl5A C1 Cl2A 118.5(4)
Cl5A C1 Cl1A 112.3(3)
Cl2B C1 Cl3A 98.2(5)
Cl1B C1 Cl3A 109.8(5)
Cl1B C1 Cl2B 119.7(6)

loop_
_geom_bond_atom_site_label_1
_geom_bond_atom_site_label_2
_geom_bond_distance
Cl0A C55 1.775(3)
Na2 O6 2.552(2)
Na2 O7 2.467(2)
Na2 O3AA 2.5723(19)
Na2 O2AA 2.585(2)
Na2 O11 2.4826(19)
Na2 O0AA 2.476(2)
Na2 O13 2.889(2)
Na2 O14 2.500(2)
Na2 O20 2.804(2)
Na2 C58 2.829(3)
Na2 C74 2.814(3)
Cl4A C84 1.779(4)
O6 C48 1.443(3)
O6 C58 1.395(3)
O7 C58 1.400(3)
O7 C70 1.444(3)
O3AA C56 1.415(3)
O3AA C62 1.426(3)
F9 C49 1.330(3)
O2AA C63 1.440(3)
O2AA C74 1.393(3)
O11 C73 1.426(3)
O11 C85 1.423(4)
O0AA C64 1.449(4)
O0AA C74 1.401(3)
O13 C57 1.440(3)
O13 C58 1.386(3)
O14 C75 1.424(4)
O14 C79 1.431(4)
F15 C41 1.319(8)
F16 C46 1.281(8)
C17 C37 1.403(3)
C17 C40 1.392(3)
F18 C41 1.320(8)
O20 C74 1.395(4)
O20 C78 1.448(3)
C1AA C25 1.397(3)
C1AA C33 1.388(3)
C22 C26 1.397(3)
C22 C32 1.398(3)
C22 B54 1.643(3)
F23 C41 1.318(8)
C25 C30 1.395(3)
C25 B54 1.643(3)
C26 C35 1.396(3)
C27 C37 1.396(3)
C27 C38 1.396(3)
C28 C34 1.392(3)
C28 C44 1.392(3)
C28 B54 1.635(3)
C29 C33 1.389(3)
C29 C50 1.381(3)
C30 C50 1.391(3)
F31 C49 1.315(4)
C32 C42 1.398(3)
C33 C65 1.475(3)
C34 C53 1.390(4)
C35 C45 1.392(4)
C35 C52 1.483(3)
C37 B54 1.642(3)
C38 C51 1.387(4)
C38 C60 1.513(4)
F39 C49 1.326(3)
C40 C46 1.513(4)
C40 C51 1.382(4)
C41 C50 1.490(3)
C41 F23A 1.320(9)
C41 F18A 1.335(9)
C41 F15A 1.316(9)
C42 C45 1.381(3)
C42 C49 1.486(3)
F43 C65 1.274(7)
C44 C69 1.392(4)
C46 F47 1.337(8)
C46 F72 1.322(9)
C46 F16A 1.305(9)
C46 F47A 1.315(10)
C46 F72A 1.292(9)
C48 C85 1.489(4)
C49 F39A 1.321(13)
C49 F9A 1.372(13)
C49 F31A 1.311(12)
C52 F36A 1.281(7)
C52 F76A 1.359(6)
C52 F87A 1.253(6)
C52 F87B 1.288(5)
C52 F36B 1.379(6)
C52 F76B 1.292(7)
C53 C66 1.384(4)
C53 C89 1.479(4)
C55 C58 1.514(4)
C56 C70 1.491(4)
C57 C79 1.486(5)
C60 F71 1.287(5)
C60 F81 1.338(5)
C60 F83 1.273(5)
C60 F71A 1.291(9)
C60 F83A 1.305(8)
C60 F81A 1.291(8)
C62 C63 1.490(4)
C64 C75 1.480(5)
C65 F80 1.346(6)
C65 F82 1.344(6)
C65 F82A 1.279(7)
C65 F80A 1.302(10)
C65 F43A 1.366(9)
C66 C69 1.383(4)
C69 C88 1.481(4)
C73 C78 1.483(5)
C74 C84 1.513(5)
F77 C89 1.229(7)
C88 F1 1.248(10)
C88 F7 1.277(7)
C88 F2 1.481(8)
C88 F0AA 1.201(7)
C88 F7A 1.467(7)
C88 F1AA 1.288(9)
C89 F90 1.386(7)
C89 F11 1.299(7)
C89 F11A 1.374(6)
C89 F77A 1.385(9)
C89 F90A 1.254(6)
Cl2A C1 1.705(6)
Cl1A C1 1.795(5)
Cl5A C1 1.681(5)
Cl3A C1 1.838(8)
Cl2B C1 1.713(7)
Cl1B C1 1.614(8)
Cl6A C5 1.672(11)
Cl6A Cl9A 0.764(15)
Cl7A C5 1.683(11)
Cl7A Cl2 0.657(16)
Cl7A C6 1.78(3)
Cl1 C5 1.597(14)
Cl1 C6 1.08(2)
Cl1 Cl27 1.028(16)
Cl7B C2 1.740(9)
Cl3 C2 1.712(11)
Cl8A C2 1.725(11)
C5 Cl9A 1.449(16)
C5 Cl2 1.796(17)
C5 C6 0.69(3)
C5 Cl27 2.05(2)
Cl9A C6 2.05(3)
Cl2 C6 2.11(4)
C6 Cl27 1.81(3)
